data_4343235
loop_
_publ_author_name
'Li, Xiao-Lei'
'Min, Fan-Yong'
'Wang, Chao'
'Lin, Shuang-Yan'
'Liu, Zhiliang'
'Tang, Jinkui'

_publ_section_title
;
 Utilizing 3d-4f magnetic interaction to slow the magnetic relaxation of
 heterometallic complexes.
;
_journal_issue 9
_journal_name_full 'Inorganic chemistry'
_journal_page_first 4337
_journal_page_last 4344
_journal_paper_doi 10.1021/acs.inorgchem.5b00019
_journal_volume 54
_journal_year 2015
_chemical_formula_sum 'C28 H20 Co0.5 O8 Tb'
_chemical_formula_weight 672.83
_chemical_name_systematic
; 
 ? 
;
_space_group_IT_number 14
_symmetry_cell_setting monoclinic
_symmetry_space_group_name_Hall '-P 2yn'
_symmetry_space_group_name_H-M 'P 1 21/n 1'
_atom_sites_solution_hydrogens geom
_atom_sites_solution_primary direct
_atom_sites_solution_secondary difmap
_audit_creation_method SHELXL-97
_cell_angle_alpha 90.00
_cell_angle_beta 110.764(3)
_cell_angle_gamma 90.00
_cell_formula_units_Z 4
_cell_length_a 10.792(2)
_cell_length_b 20.804(4)
_cell_length_c 11.914(2)
_cell_measurement_reflns_used 5261
_cell_measurement_temperature 293(2)
_cell_measurement_theta_max 25.90
_cell_measurement_theta_min 2.68
_cell_volume 2501.2(8)
_computing_cell_refinement 'Bruker SMART'
_computing_data_collection 'Bruker SMART'
_computing_data_reduction 'Bruker SAINT'
_computing_molecular_graphics 'Bruker SHELXTL'
_computing_publication_material 'Bruker SHELXTL'
_computing_structure_refinement 'SHELXL-97 (Sheldrick, 1997)'
_computing_structure_solution 'SHELXS-97 (Sheldrick, 1990)'
_diffrn_ambient_temperature 293(2)
_diffrn_measured_fraction_theta_full 1.000
_diffrn_measured_fraction_theta_max 1.000
_diffrn_measurement_device_type 'CCD area detector'
_diffrn_measurement_method 'phi and omega scans'
_diffrn_radiation_monochromator graphite
_diffrn_radiation_source 'fine-focus sealed tube'
_diffrn_radiation_type MoK\a
_diffrn_radiation_wavelength 0.71073
_diffrn_reflns_av_R_equivalents 0.0347
_diffrn_reflns_av_sigmaI/netI 0.0413
_diffrn_reflns_limit_h_max 12
_diffrn_reflns_limit_h_min -9
_diffrn_reflns_limit_k_max 24
_diffrn_reflns_limit_k_min -24
_diffrn_reflns_limit_l_max 10
_diffrn_reflns_limit_l_min -14
_diffrn_reflns_number 12679
_diffrn_reflns_theta_full 25.10
_diffrn_reflns_theta_max 25.10
_diffrn_reflns_theta_min 1.96
_exptl_absorpt_coefficient_mu 3.198
_exptl_absorpt_correction_T_max 0.7839
_exptl_absorpt_correction_T_min 0.5671
_exptl_absorpt_correction_type multi-scan
_exptl_absorpt_process_details crystalclear
_exptl_crystal_colour yellow
_exptl_crystal_density_diffrn 1.787
_exptl_crystal_density_meas 1.783
_exptl_crystal_density_method 'not measured'
_exptl_crystal_description block
_exptl_crystal_F_000 1322
_exptl_crystal_size_max 0.20
_exptl_crystal_size_mid 0.18
_exptl_crystal_size_min 0.08
_refine_diff_density_max 0.557
_refine_diff_density_min -0.478
_refine_diff_density_rms 0.081
_refine_ls_extinction_method none
_refine_ls_goodness_of_fit_ref 1.015
_refine_ls_hydrogen_treatment constr
_refine_ls_matrix_type full
_refine_ls_number_parameters 340
_refine_ls_number_reflns 4458
_refine_ls_number_restraints 0
_refine_ls_restrained_S_all 1.015
_refine_ls_R_factor_all 0.0468
_refine_ls_R_factor_gt 0.0297
_refine_ls_shift/su_max 0.002
_refine_ls_shift/su_mean 0.000
_refine_ls_structure_factor_coef Fsqd
_refine_ls_weighting_details 'calc w=1/[\s^2^(Fo^2^)+(0.0311P)^2^+0.0000P] where P=(Fo^2^+2Fc^2^)/3'
_refine_ls_weighting_scheme calc
_refine_ls_wR_factor_gt 0.0621
_refine_ls_wR_factor_ref 0.0699
_reflns_number_gt 3391
_reflns_number_total 4458
_reflns_threshold_expression >2sigma(I)
_cod_data_source_file ic5b00019_si_002.cif
_cod_data_source_block Tb2Co
_cod_depositor_comments
;
The following automatic conversions were performed:

'_exptl_absorpt_correction_type' value 'multi_scan' changed to
'multi-scan' according to
/usr/data/users/saulius/crontab/automatic-downloads/current/ACS/lib/dictionaries/cif_core.dic
dictionary named 'cif_core.dic' version 2.4.2 from 2011-04-26.

Automatic conversion script
Id: cif_fix_values 3271 2015-04-21 07:52:19Z andrius 
;
_cod_original_cell_volume 2501.1(9)
_cod_original_sg_symbol_H-M P21/n
_cod_original_formula_sum 'C28 H20 Co0.50 O8 Tb'
_cod_database_code 4343235

loop_
_symmetry_equiv_pos_as_xyz
'x, y, z'
'-x+1/2, y+1/2, -z+1/2'
'-x, -y, -z'
'x-1/2, -y-1/2, z-1/2'

loop_
_atom_site_label
_atom_site_type_symbol
_atom_site_fract_x
_atom_site_fract_y
_atom_site_fract_z
_atom_site_U_iso_or_equiv
_atom_site_adp_type
_atom_site_occupancy
_atom_site_symmetry_multiplicity
_atom_site_calc_flag
_atom_site_refinement_flags
C1 C 0.2084(4) 0.0967(2) 0.9695(4) 0.0464(10) Uani 1 1 d .
C2 C 0.2648(4) 0.0482(2) 0.9222(4) 0.0559(12) Uani 1 1 d .
H2 H 0.2253 0.0068 0.9084 0.067 Uiso 1 1 calc R
C3 C 0.3762(5) 0.0596(3) 0.8956(5) 0.0703(14) Uani 1 1 d .
H3 H 0.4128 0.0257 0.8639 0.084 Uiso 1 1 calc R
C4 C 0.4358(5) 0.1181(3) 0.9133(5) 0.0783(16) Uani 1 1 d .
H4 H 0.5136 0.1247 0.8949 0.094 Uiso 1 1 calc R
C5 C 0.3834(5) 0.1671(3) 0.9576(5) 0.0716(15) Uani 1 1 d .
H5 H 0.4244 0.2082 0.9688 0.086 Uiso 1 1 calc R
C6 C 0.2690(4) 0.1578(2) 0.9869(4) 0.0553(12) Uani 1 1 d .
C7 C 0.2202(5) 0.2113(2) 1.0320(5) 0.0692(14) Uani 1 1 d .
H7 H 0.2675 0.2504 1.0371 0.083 Uiso 1 1 calc R
C8 C -0.2839(5) 0.1638(2) 1.1868(4) 0.0602(13) Uani 1 1 d .
C9 C -0.2788(5) 0.2322(3) 1.1885(4) 0.0657(14) Uani 1 1 d .
C10 C -0.3706(6) 0.2670(3) 1.2239(5) 0.093(2) Uani 1 1 d .
H10 H -0.3692 0.3127 1.2226 0.112 Uiso 1 1 calc R
C11 C -0.4613(6) 0.2362(4) 1.2598(6) 0.111(3) Uani 1 1 d .
H11 H -0.5226 0.2604 1.2835 0.133 Uiso 1 1 calc R
C12 C -0.4645(6) 0.1691(4) 1.2620(6) 0.101(2) Uani 1 1 d .
H12 H -0.5263 0.1478 1.2894 0.121 Uiso 1 1 calc R
C13 C -0.3796(5) 0.1343(3) 1.2252(5) 0.0753(16) Uani 1 1 d .
H13 H -0.3849 0.0888 1.2252 0.090 Uiso 1 1 calc R
C14 C -0.1805(6) 0.2670(3) 1.1639(5) 0.0729(15) Uani 1 1 d .
H14 H -0.1852 0.3124 1.1695 0.088 Uiso 1 1 calc R
C15 C -0.2603(4) 0.0662(2) 0.8388(4) 0.0416(10) Uani 1 1 d .
C16 C -0.3087(4) 0.1234(2) 0.7745(4) 0.0491(11) Uani 1 1 d .
C17 C -0.4172(4) 0.1213(3) 0.6633(4) 0.0618(13) Uani 1 1 d .
H17 H -0.4473 0.1599 0.6194 0.074 Uiso 1 1 calc R
C18 C -0.4770(5) 0.0658(3) 0.6201(5) 0.0698(14) Uani 1 1 d .
H18 H -0.5502 0.0650 0.5464 0.084 Uiso 1 1 calc R
C19 C -0.4320(4) 0.0093(3) 0.6831(4) 0.0644(13) Uani 1 1 d .
H19 H -0.4755 -0.0301 0.6523 0.077 Uiso 1 1 calc R
C20 C -0.3255(4) 0.0090(2) 0.7894(4) 0.0535(11) Uani 1 1 d .
H20 H -0.2957 -0.0305 0.8299 0.064 Uiso 1 1 calc R
C21 C -0.2533(5) 0.1846(2) 0.8145(5) 0.0637(13) Uani 1 1 d .
H21 H -0.2931 0.2197 0.7636 0.076 Uiso 1 1 calc R
C22 C 0.0610(4) 0.0160(2) 1.2765(4) 0.0497(11) Uani 1 1 d .
C23 C 0.1199(4) 0.0560(3) 1.3784(4) 0.0633(13) Uani 1 1 d .
C24 C 0.1658(5) 0.0284(4) 1.4941(5) 0.0833(17) Uani 1 1 d .
H24 H 0.2037 0.0554 1.5619 0.100 Uiso 1 1 calc R
C25 C 0.1575(5) -0.0351(4) 1.5111(5) 0.0882(19) Uani 1 1 d .
H25 H 0.1892 -0.0527 1.5898 0.106 Uiso 1 1 calc R
C26 C 0.1019(5) -0.0746(3) 1.4117(5) 0.0787(16) Uani 1 1 d .
H26 H 0.0968 -0.1196 1.4231 0.094 Uiso 1 1 calc R
C27 C 0.0540(4) -0.0497(2) 1.2970(4) 0.0571(12) Uani 1 1 d .
H27 H 0.0156 -0.0778 1.2309 0.068 Uiso 1 1 calc R
C28 C 0.1406(6) 0.1222(3) 1.3688(6) 0.0903(19) Uani 1 1 d .
H28 H 0.1864 0.1432 1.4428 0.108 Uiso 1 1 calc R
Co Co 0.0000 0.0000 1.0000 0.03977(19) Uani 1 2 d S
Tb Tb -0.03827(2) 0.141603(10) 1.082300(19) 0.04765(9) Uani 1 1 d .
O1 O 0.1022(3) 0.08621(12) 0.9974(2) 0.0472(7) Uani 1 1 d .
O2 O 0.1243(3) 0.21402(14) 1.0654(3) 0.0688(9) Uani 1 1 d .
O3 O -0.2053(3) 0.12995(14) 1.1508(3) 0.0637(9) Uani 1 1 d .
O4 O -0.0892(4) 0.24634(16) 1.1360(3) 0.0817(11) Uani 1 1 d .
O5 O -0.1576(3) 0.06579(12) 0.9395(2) 0.0444(7) Uani 1 1 d .
O6 O -0.1604(3) 0.19812(15) 0.9065(3) 0.0721(10) Uani 1 1 d .
O7 O 0.0182(3) 0.03968(13) 1.1675(2) 0.0476(7) Uani 1 1 d .
O8 O 0.1095(4) 0.15689(18) 1.2814(4) 0.0940(13) Uani 1 1 d .

loop_
_atom_site_aniso_label
_atom_site_aniso_U_11
_atom_site_aniso_U_22
_atom_site_aniso_U_33
_atom_site_aniso_U_23
_atom_site_aniso_U_13
_atom_site_aniso_U_12
C1 0.040(2) 0.055(3) 0.048(3) 0.004(2) 0.020(2) 0.004(2)
C2 0.053(3) 0.059(3) 0.065(3) 0.001(2) 0.032(2) 0.004(2)
C3 0.062(3) 0.083(4) 0.084(4) 0.007(3) 0.048(3) 0.010(3)
C4 0.055(3) 0.108(5) 0.089(4) -0.003(4) 0.046(3) -0.004(3)
C5 0.055(3) 0.088(4) 0.079(4) 0.001(3) 0.032(3) -0.019(3)
C6 0.047(3) 0.061(3) 0.062(3) -0.002(2) 0.024(2) -0.005(2)
C7 0.056(3) 0.060(3) 0.087(4) -0.010(3) 0.021(3) -0.020(3)
C8 0.052(3) 0.069(3) 0.062(3) -0.009(3) 0.024(3) 0.010(3)
C9 0.060(3) 0.068(3) 0.072(3) -0.019(3) 0.028(3) 0.014(3)
C10 0.073(4) 0.098(5) 0.107(5) -0.040(4) 0.031(4) 0.014(4)
C11 0.067(4) 0.152(7) 0.115(5) -0.064(5) 0.036(4) 0.012(4)
C12 0.071(4) 0.143(7) 0.107(5) -0.018(5) 0.054(4) 0.006(4)
C13 0.064(3) 0.095(4) 0.080(4) 0.008(3) 0.043(3) 0.006(3)
C14 0.089(4) 0.055(3) 0.078(4) -0.013(3) 0.034(3) 0.009(3)
C15 0.035(2) 0.048(3) 0.049(3) 0.001(2) 0.024(2) 0.0055(19)
C16 0.043(3) 0.051(3) 0.060(3) 0.009(2) 0.027(2) 0.008(2)
C17 0.049(3) 0.073(3) 0.060(3) 0.016(3) 0.016(2) 0.016(3)
C18 0.050(3) 0.091(4) 0.061(3) -0.001(3) 0.011(2) 0.007(3)
C19 0.055(3) 0.069(3) 0.066(3) -0.008(3) 0.016(3) -0.006(3)
C20 0.055(3) 0.052(3) 0.053(3) 0.000(2) 0.020(2) 0.002(2)
C21 0.062(3) 0.058(3) 0.076(4) 0.025(3) 0.030(3) 0.009(3)
C22 0.037(2) 0.064(3) 0.053(3) 0.001(2) 0.022(2) 0.004(2)
C23 0.047(3) 0.090(4) 0.053(3) -0.006(3) 0.018(2) 0.001(3)
C24 0.068(4) 0.125(6) 0.053(4) -0.005(4) 0.017(3) 0.001(4)
C25 0.064(4) 0.139(6) 0.053(4) 0.019(4) 0.010(3) 0.012(4)
C26 0.065(3) 0.097(4) 0.077(4) 0.025(4) 0.028(3) 0.009(3)
C27 0.052(3) 0.066(3) 0.054(3) 0.007(2) 0.020(2) 0.007(2)
C28 0.092(5) 0.103(5) 0.062(4) -0.026(4) 0.009(3) -0.012(4)
Co 0.0403(4) 0.0364(4) 0.0465(5) -0.0020(3) 0.0203(4) 0.0031(3)
Tb 0.04879(15) 0.03969(13) 0.06005(16) -0.00789(10) 0.02615(11) 0.00010(10)
O1 0.0468(17) 0.0426(17) 0.0615(18) -0.0037(14) 0.0306(15) -0.0009(13)
O2 0.063(2) 0.053(2) 0.101(3) -0.0230(18) 0.041(2) -0.0149(17)
O3 0.068(2) 0.0514(19) 0.089(2) -0.0071(17) 0.0494(19) 0.0051(16)
O4 0.098(3) 0.051(2) 0.122(3) -0.017(2) 0.072(3) -0.001(2)
O5 0.0414(16) 0.0407(16) 0.0512(17) -0.0017(13) 0.0164(14) 0.0057(13)
O6 0.071(2) 0.050(2) 0.085(3) 0.0154(18) 0.014(2) -0.0098(17)
O7 0.0520(18) 0.0492(18) 0.0448(18) -0.0039(14) 0.0210(14) 0.0064(14)
O8 0.123(3) 0.069(3) 0.068(3) -0.016(2) 0.006(2) -0.019(2)

loop_
_atom_type_symbol
_atom_type_description
_atom_type_scat_dispersion_real
_atom_type_scat_dispersion_imag
_atom_type_scat_source
C C 0.0033 0.0016 'International Tables Vol C Tables 4.2.6.8 and 6.1.1.4'
H H 0.0000 0.0000 'International Tables Vol C Tables 4.2.6.8 and 6.1.1.4'
O O 0.0106 0.0060 'International Tables Vol C Tables 4.2.6.8 and 6.1.1.4'
Co Co 0.3494 0.9721 'International Tables Vol C Tables 4.2.6.8 and 6.1.1.4'
Tb Tb -0.1723 4.1537 'International Tables Vol C Tables 4.2.6.8 and 6.1.1.4'

loop_
_geom_angle_atom_site_label_1
_geom_angle_atom_site_label_2
_geom_angle_atom_site_label_3
_geom_angle
_geom_angle_site_symmetry_1
_geom_angle_site_symmetry_3
O1 C1 C2 121.6(4) . .
O1 C1 C6 120.7(4) . .
C2 C1 C6 117.7(4) . .
C3 C2 C1 120.9(5) . .
C4 C3 C2 121.7(5) . .
C3 C4 C5 119.5(5) . .
C4 C5 C6 120.9(5) . .
C5 C6 C1 119.2(5) . .
C5 C6 C7 117.5(5) . .
C1 C6 C7 123.3(4) . .
O2 C7 C6 128.7(5) . .
O3 C8 C13 121.0(5) . .
O3 C8 C9 121.7(5) . .
C13 C8 C9 117.3(5) . .
C14 C9 C10 117.5(5) . .
C14 C9 C8 122.9(5) . .
C10 C9 C8 119.5(5) . .
C11 C10 C9 120.8(6) . .
C10 C11 C12 120.2(6) . .
C13 C12 C11 120.2(7) . .
C12 C13 C8 122.0(6) . .
O4 C14 C9 128.2(5) . .
O5 C15 C20 121.0(4) . .
O5 C15 C16 122.1(4) . .
C20 C15 C16 117.0(4) . .
C15 C16 C21 123.0(4) . .
C15 C16 C17 120.2(4) . .
C21 C16 C17 116.8(4) . .
C18 C17 C16 120.7(5) . .
C17 C18 C19 119.8(5) . .
C20 C19 C18 121.3(5) . .
C19 C20 C15 121.0(4) . .
O6 C21 C16 128.4(4) . .
O7 C22 C27 121.4(4) . .
O7 C22 C23 121.2(4) . .
C27 C22 C23 117.4(4) . .
C28 C23 C24 117.8(5) . .
C28 C23 C22 122.7(5) . .
C24 C23 C22 119.4(5) . .
C25 C24 C23 121.9(6) . .
C24 C25 C26 119.0(6) . .
C27 C26 C25 121.2(6) . .
C26 C27 C22 121.1(5) . .
O8 C28 C23 130.4(6) . .
O5 Co O5 180.000(1) 3_557 .
O5 Co O7 82.05(10) 3_557 3_557
O5 Co O7 97.95(10) . 3_557
O5 Co O7 97.95(10) 3_557 .
O5 Co O7 82.05(10) . .
O7 Co O7 180.000(1) 3_557 .
O5 Co O1 78.77(10) 3_557 3_557
O5 Co O1 101.23(10) . 3_557
O7 Co O1 78.86(11) 3_557 3_557
O7 Co O1 101.14(11) . 3_557
O5 Co O1 101.23(10) 3_557 .
O5 Co O1 78.77(10) . .
O7 Co O1 101.14(11) 3_557 .
O7 Co O1 78.86(11) . .
O1 Co O1 180.00(7) 3_557 .
O5 Co Tb 47.48(7) 3_557 3_557
O5 Co Tb 132.52(7) . 3_557
O7 Co Tb 47.32(8) 3_557 3_557
O7 Co Tb 132.68(8) . 3_557
O1 Co Tb 48.90(7) 3_557 3_557
O1 Co Tb 131.10(7) . 3_557
O3 Tb O7 82.12(10) . .
O3 Tb O5 83.43(10) . .
O7 Tb O5 72.31(9) . .
O3 Tb O6 96.26(12) . .
O7 Tb O6 144.77(11) . .
O5 Tb O6 72.54(10) . .
O3 Tb O8 89.59(14) . .
O7 Tb O8 72.95(12) . .
O5 Tb O8 145.19(12) . .
O6 Tb O8 142.26(12) . .
O3 Tb O2 144.46(11) . .
O7 Tb O2 121.74(10) . .
O5 Tb O2 126.74(11) . .
O6 Tb O2 78.77(12) . .
O8 Tb O2 75.15(14) . .
O3 Tb O4 73.14(11) . .
O7 Tb O4 139.52(11) . .
O5 Tb O4 133.55(11) . .
O6 Tb O4 70.94(13) . .
O8 Tb O4 75.30(14) . .
O2 Tb O4 71.99(12) . .
O3 Tb O1 144.43(10) . .
O7 Tb O1 68.91(9) . .
O5 Tb O1 68.70(9) . .
O6 Tb O1 95.93(11) . .
O8 Tb O1 100.68(13) . .
O2 Tb O1 70.87(10) . .
O4 Tb O1 142.37(11) . .
C1 O1 Co 130.4(3) . .
C1 O1 Tb 139.7(3) . .
Co O1 Tb 89.47(10) . .
C7 O2 Tb 136.7(3) . .
C8 O3 Tb 140.6(3) . .
C14 O4 Tb 132.6(4) . .
C15 O5 Co 129.5(2) . .
C15 O5 Tb 136.7(2) . .
Co O5 Tb 91.11(10) . .
C21 O6 Tb 134.6(3) . .
C22 O7 Co 132.4(3) . .
C22 O7 Tb 135.9(3) . .
Co O7 Tb 91.24(10) . .
C28 O8 Tb 131.7(4) . .

loop_
_geom_bond_atom_site_label_1
_geom_bond_atom_site_label_2
_geom_bond_distance
_geom_bond_site_symmetry_2
C1 O1 1.321(5) .
C1 C2 1.395(6) .
C1 C6 1.412(6) .
C2 C3 1.368(6) .
C3 C4 1.358(7) .
C4 C5 1.360(7) .
C5 C6 1.410(6) .
C6 C7 1.416(7) .
C7 O2 1.235(6) .
C8 O3 1.287(5) .
C8 C13 1.409(7) .
C8 C9 1.423(7) .
C9 C14 1.399(7) .
C9 C10 1.408(7) .
C10 C11 1.360(9) .
C11 C12 1.397(10) .
C12 C13 1.356(8) .
C14 O4 1.224(6) .
C15 O5 1.313(4) .
C15 C20 1.400(6) .
C15 C16 1.412(6) .
C16 C21 1.416(6) .
C16 C17 1.424(6) .
C17 C18 1.334(7) .
C18 C19 1.387(7) .
C19 C20 1.376(6) .
C21 O6 1.227(5) .
C22 O7 1.311(5) .
C22 C27 1.395(6) .
C22 C23 1.423(6) .
C23 C28 1.407(8) .
C23 C24 1.411(7) .
C24 C25 1.343(8) .
C25 C26 1.391(8) .
C26 C27 1.379(6) .
C28 O8 1.212(7) .
Co O5 2.102(2) 3_557
Co O5 2.102(2) .
Co O7 2.104(3) 3_557
Co O7 2.104(3) .
Co O1 2.111(3) 3_557
Co O1 2.111(3) .
Co Tb 3.1776(6) 3_557
Tb O3 2.240(3) .
Tb O7 2.336(3) .
Tb O5 2.343(3) .
Tb O6 2.356(3) .
Tb O8 2.364(4) .
Tb O2 2.374(3) .
Tb O4 2.389(3) .
Tb O1 2.395(3) .

loop_
_geom_torsion_atom_site_label_1
_geom_torsion_atom_site_label_2
_geom_torsion_atom_site_label_3
_geom_torsion_atom_site_label_4
_geom_torsion
_geom_torsion_site_symmetry_1
O1 C1 C2 C3 -178.9(4) .
C6 C1 C2 C3 1.0(6) .
C1 C2 C3 C4 -0.3(8) .
C2 C3 C4 C5 -0.6(8) .
C3 C4 C5 C6 0.9(8) .
C4 C5 C6 C1 -0.3(7) .
C4 C5 C6 C7 -179.7(5) .
O1 C1 C6 C5 179.2(4) .
C2 C1 C6 C5 -0.7(6) .
O1 C1 C6 C7 -1.4(7) .
C2 C1 C6 C7 178.7(4) .
C5 C6 C7 O2 -178.4(5) .
C1 C6 C7 O2 2.2(8) .
O3 C8 C9 C14 -7.0(8) .
C13 C8 C9 C14 173.7(5) .
O3 C8 C9 C10 177.3(5) .
C13 C8 C9 C10 -2.1(7) .
C14 C9 C10 C11 -173.9(6) .
C8 C9 C10 C11 2.0(8) .
C9 C10 C11 C12 -0.1(10) .
C10 C11 C12 C13 -1.8(10) .
C11 C12 C13 C8 1.7(9) .
O3 C8 C13 C12 -179.1(5) .
C9 C8 C13 C12 0.2(8) .
C10 C9 C14 O4 177.4(5) .
C8 C9 C14 O4 1.5(9) .
O5 C15 C16 C21 -1.7(7) .
C20 C15 C16 C21 179.4(4) .
O5 C15 C16 C17 177.6(4) .
C20 C15 C16 C17 -1.4(6) .
C15 C16 C17 C18 2.0(7) .
C21 C16 C17 C18 -178.7(5) .
C16 C17 C18 C19 -1.0(8) .
C17 C18 C19 C20 -0.6(8) .
C18 C19 C20 C15 1.2(7) .
O5 C15 C20 C19 -179.2(4) .
C16 C15 C20 C19 -0.2(6) .
C15 C16 C21 O6 -0.8(8) .
C17 C16 C21 O6 179.9(5) .
O7 C22 C23 C28 -2.6(7) .
C27 C22 C23 C28 175.6(5) .
O7 C22 C23 C24 -179.4(4) .
C27 C22 C23 C24 -1.1(6) .
C28 C23 C24 C25 -175.9(6) .
C22 C23 C24 C25 1.0(8) .
C23 C24 C25 C26 -0.1(9) .
C24 C25 C26 C27 -0.8(9) .
C25 C26 C27 C22 0.7(8) .
O7 C22 C27 C26 178.5(4) .
C23 C22 C27 C26 0.3(6) .
C24 C23 C28 O8 -178.9(6) .
C22 C23 C28 O8 4.3(10) .
C2 C1 O1 Co 7.0(6) .
C6 C1 O1 Co -172.9(3) .
C2 C1 O1 Tb 177.8(3) .
C6 C1 O1 Tb -2.0(6) .
O5 Co O1 C1 36.3(3) 3_557
O5 Co O1 C1 -143.7(3) .
O7 Co O1 C1 -47.7(3) 3_557
O7 Co O1 C1 132.3(3) .
O1 Co O1 C1 172(66) 3_557
Tb Co O1 C1 -5.9(4) 3_557
O5 Co O1 Tb -137.82(9) 3_557
O5 Co O1 Tb 42.18(9) .
O7 Co O1 Tb 138.18(9) 3_557
O7 Co O1 Tb -41.82(9) .
O1 Co O1 Tb -2(66) 3_557
Tb Co O1 Tb 180.0 3_557
O3 Tb O1 C1 -171.5(3) .
O7 Tb O1 C1 -133.9(4) .
O5 Tb O1 C1 147.6(4) .
O6 Tb O1 C1 79.0(4) .
O8 Tb O1 C1 -67.0(4) .
O2 Tb O1 C1 3.0(4) .
O4 Tb O1 C1 12.7(5) .
O3 Tb O1 Co 1.5(2) .
O7 Tb O1 Co 39.15(9) .
O5 Tb O1 Co -39.36(9) .
O6 Tb O1 Co -108.00(10) .
O8 Tb O1 Co 106.04(12) .
O2 Tb O1 Co 176.08(13) .
O4 Tb O1 Co -174.23(15) .
C6 C7 O2 Tb 0.5(9) .
O3 Tb O2 C7 172.4(4) .
O7 Tb O2 C7 46.4(5) .
O5 Tb O2 C7 -44.6(5) .
O6 Tb O2 C7 -102.6(5) .
O8 Tb O2 C7 105.0(5) .
O4 Tb O2 C7 -176.0(5) .
O1 Tb O2 C7 -2.2(5) .
C13 C8 O3 Tb -179.5(3) .
C9 C8 O3 Tb 1.2(8) .
O7 Tb O3 C8 152.6(5) .
O5 Tb O3 C8 -134.4(5) .
O6 Tb O3 C8 -62.8(5) .
O8 Tb O3 C8 79.8(5) .
O2 Tb O3 C8 16.6(6) .
O4 Tb O3 C8 5.0(5) .
O1 Tb O3 C8 -172.2(4) .
C9 C14 O4 Tb 9.3(9) .
O3 Tb O4 C14 -10.0(5) .
O7 Tb O4 C14 -64.9(5) .
O5 Tb O4 C14 53.0(5) .
O6 Tb O4 C14 93.0(5) .
O8 Tb O4 C14 -104.1(5) .
O2 Tb O4 C14 177.0(5) .
O1 Tb O4 C14 167.4(4) .
C20 C15 O5 Co 39.5(5) .
C16 C15 O5 Co -139.4(3) .
C20 C15 O5 Tb -164.8(3) .
C16 C15 O5 Tb 16.3(6) .
O5 Co O5 C15 108(30) 3_557
O7 Co O5 C15 20.4(3) 3_557
O7 Co O5 C15 -159.6(3) .
O1 Co O5 C15 -59.8(3) 3_557
O1 Co O5 C15 120.2(3) .
Tb Co O5 C15 -16.4(4) 3_557
O5 Co O5 Tb -56(30) 3_557
O7 Co O5 Tb -143.20(10) 3_557
O7 Co O5 Tb 36.80(10) .
O1 Co O5 Tb 136.65(9) 3_557
O1 Co O5 Tb -43.35(9) .
Tb Co O5 Tb 180.0 3_557
O3 Tb O5 C15 80.7(3) .
O7 Tb O5 C15 164.5(4) .
O6 Tb O5 C15 -18.0(3) .
O8 Tb O5 C15 160.4(4) .
O2 Tb O5 C15 -78.7(4) .
O4 Tb O5 C15 21.5(4) .
O1 Tb O5 C15 -121.9(4) .
O3 Tb O5 Co -117.90(11) .
O7 Tb O5 Co -34.10(9) .
O6 Tb O5 Co 143.39(13) .
O8 Tb O5 Co -38.2(3) .
O2 Tb O5 Co 82.70(14) .
O4 Tb O5 Co -177.08(12) .
O1 Tb O5 Co 39.58(9) .
C16 C21 O6 Tb -10.5(8) .
O3 Tb O6 C21 -66.4(5) .
O7 Tb O6 C21 18.8(6) .
O5 Tb O6 C21 14.7(5) .
O8 Tb O6 C21 -163.9(4) .
O2 Tb O6 C21 149.2(5) .
O4 Tb O6 C21 -136.1(5) .
O1 Tb O6 C21 80.1(5) .
C27 C22 O7 Co -27.1(6) .
C23 C22 O7 Co 151.1(3) .
C27 C22 O7 Tb 163.4(3) .
C23 C22 O7 Tb -18.4(6) .
O5 Co O7 C22 -29.6(4) 3_557
O5 Co O7 C22 150.4(4) .
O7 Co O7 C22 -149(87) 3_557
O1 Co O7 C22 50.4(4) 3_557
O1 Co O7 C22 -129.6(4) .
Tb Co O7 C22 7.3(4) 3_557
O5 Co O7 Tb 143.08(9) 3_557
O5 Co O7 Tb -36.92(9) .
O7 Co O7 Tb 24(86) 3_557
O1 Co O7 Tb -136.88(9) 3_557
O1 Co O7 Tb 43.12(9) .
Tb Co O7 Tb 180.0 3_557
O3 Tb O7 C22 -68.1(4) .
O5 Tb O7 C22 -153.7(4) .
O6 Tb O7 C22 -157.8(3) .
O8 Tb O7 C22 23.9(4) .
O2 Tb O7 C22 83.6(4) .
O4 Tb O7 C22 -15.9(4) .
O1 Tb O7 C22 132.9(4) .
O3 Tb O7 Co 119.64(12) .
O5 Tb O7 Co 34.07(9) .
O6 Tb O7 Co 29.9(2) .
O8 Tb O7 Co -148.36(15) .
O2 Tb O7 Co -88.68(13) .
O4 Tb O7 Co 171.83(14) .
O1 Tb O7 Co -39.33(9) .
C23 C28 O8 Tb 14.0(11) .
O3 Tb O8 C28 61.2(6) .
O7 Tb O8 C28 -20.7(6) .
O5 Tb O8 C28 -16.6(7) .
O6 Tb O8 C28 161.0(5) .
O2 Tb O8 C28 -151.2(6) .
O4 Tb O8 C28 133.9(6) .
O1 Tb O8 C28 -84.5(6) .
